data_7129032
loop_
_publ_author_name
'Frenette, Brandon L.'
'Oma\~na, Alvaro A'
'Ferguson, Michael J.'
'Zhou, Yuqiao'
'Rivard, Eric'

_publ_section_title
;
 Access to adducts of parent iminoborane isomers, HBNH and
 NBH<sub>2</sub>, using frustrated Lewis pair chelation.
;
_journal_issue 83
_journal_name_full 'Chemical communications (Cambridge, England)'
_journal_page_first 10895
_journal_page_last 10898
_journal_paper_doi 10.1039/d1cc04923b
_journal_volume 57
_journal_year 2021
_chemical_formula_moiety 'C H2 Cl2, C31 H52 B2 N3 P'
_chemical_formula_sum 'C32 H54 B2 Cl2 N3 P'
_chemical_formula_weight 604.27
_chemical_name_common PB(NBH2)-DMAP
_chemical_properties_physical Air-sensitive,Moisture-sensitive
_space_group_crystal_system triclinic
_space_group_IT_number 2
_space_group_name_Hall '-P 1'
_space_group_name_H-M_alt 'P -1'
_atom_sites_solution_hydrogens mixed
_atom_sites_solution_primary dual
_audit_creation_date 2021-09-16
_audit_creation_method
;
Olex2 1.3
(compiled 2020.11.12 svn.r5f609507 for OlexSys, GUI svn.r6272)
;
_audit_update_record
;
2021-09-18 deposited with the CCDC.	2021-09-22 downloaded from the CCDC.
;
_cell_angle_alpha 98.954(2)
_cell_angle_beta 98.334(2)
_cell_angle_gamma 99.920(2)
_cell_formula_units_Z 2
_cell_length_a 9.5926(12)
_cell_length_b 11.0351(14)
_cell_length_c 16.641(2)
_cell_measurement_reflns_used 4652
_cell_measurement_temperature 173.15
_cell_measurement_theta_max 22.64
_cell_measurement_theta_min 2.19
_cell_volume 1687.1(4)
_computing_cell_refinement 'SAINT V8.38A (Bruker, 2018)'
_computing_data_reduction 'SAINT V8.38A (Bruker, 2018)'
_computing_publication_material 'Olex2 1.3 (Dolomanov et al., 2009)'
_computing_structure_refinement 'SHELXL 2018/3 (Sheldrick, 2015)'
_computing_structure_solution 'SHELXT 2018/2 (Sheldrick, 2018)'
_diffrn_ambient_temperature 173.15
_diffrn_measured_fraction_theta_full 1.000
_diffrn_measured_fraction_theta_max 0.998
_diffrn_measurement_device_type 'Bruker APEX-II CCD'
_diffrn_measurement_method '\f and \w scans'
_diffrn_radiation_type MoK\a
_diffrn_radiation_wavelength 0.71073
_diffrn_reflns_av_R_equivalents 0.0498
_diffrn_reflns_av_unetI/netI 0.0457
_diffrn_reflns_Laue_measured_fraction_full 1.000
_diffrn_reflns_Laue_measured_fraction_max 0.998
_diffrn_reflns_limit_h_max 12
_diffrn_reflns_limit_h_min -12
_diffrn_reflns_limit_k_max 14
_diffrn_reflns_limit_k_min -14
_diffrn_reflns_limit_l_max 21
_diffrn_reflns_limit_l_min -21
_diffrn_reflns_number 30383
_diffrn_reflns_point_group_measured_fraction_full 1.000
_diffrn_reflns_point_group_measured_fraction_max 0.998
_diffrn_reflns_theta_full 25.242
_diffrn_reflns_theta_max 27.179
_diffrn_reflns_theta_min 1.259
_diffrn_source_current 30.0
_diffrn_source_power 1.35
_diffrn_source_voltage 45.0
_diffrn_standards_number 0
_exptl_absorpt_coefficient_mu 0.266
_exptl_absorpt_correction_T_max 1.0000
_exptl_absorpt_correction_T_min 0.9132
_exptl_absorpt_correction_type numerical
_exptl_absorpt_process_details
'SADABS 2016/2: Krause, L., Herbst-Irmer, R., Sheldrick G.M. & Stalke D.,  J. Appl. Cryst. 48 (2015) 3-10'
_exptl_crystal_colour colourless
_exptl_crystal_colour_primary colourless
_exptl_crystal_density_diffrn 1.189
_exptl_crystal_description fragment
_exptl_crystal_F_000 652
_exptl_crystal_recrystallization_method 'Re-crystallisation from solvent: hexanes/DCM at -40C'
_exptl_crystal_size_max 0.186
_exptl_crystal_size_mid 0.169
_exptl_crystal_size_min 0.086
_refine_diff_density_max 0.312
_refine_diff_density_min -0.341
_refine_diff_density_rms 0.044
_refine_ls_extinction_method none
_refine_ls_goodness_of_fit_ref 1.023
_refine_ls_hydrogen_treatment mixed
_refine_ls_matrix_type full
_refine_ls_number_parameters 403
_refine_ls_number_reflns 7484
_refine_ls_number_restraints 0
_refine_ls_restrained_S_all 1.023
_refine_ls_R_factor_all 0.0676
_refine_ls_R_factor_gt 0.0430
_refine_ls_shift/su_max 0.001
_refine_ls_shift/su_mean 0.000
_refine_ls_structure_factor_coef Fsqd
_refine_ls_weighting_details 'w=1/[\s^2^(Fo^2^)+(0.0477P)^2^+0.3880P] where P=(Fo^2^+2Fc^2^)/3'
_refine_ls_weighting_scheme calc
_refine_ls_wR_factor_gt 0.0991
_refine_ls_wR_factor_ref 0.1116
_reflns_Friedel_coverage 0.000
_reflns_number_gt 5428
_reflns_number_total 7484
_reflns_threshold_expression 'I > 2\s(I)'
_cod_data_source_file d1cc04923b2.cif
_cod_data_source_block PB(NBH2)-DMAP
_cod_depositor_comments 'Adding full bibliography for 7129027--7129035.cif.'
_cod_database_code 7129032
_shelx_shelxl_version_number 2018/3
_shelx_space_group_comment
;
The symmetry employed for this shelxl refinement is uniquely defined
by the following loop, which should always be used as a source of
symmetry information in preference to the above space-group names.
They are only intended as comments.
;
_shelx_estimated_absorpt_t_max 0.978
_shelx_estimated_absorpt_t_min 0.952
_olex2_refinement_description
;
1. Fixed Uiso
 At 1.2 times of:
  All C(H) groups, All C(H,H) groups
 At 1.5 times of:
  All C(H,H,H) groups
2. Others
 Sof(Cl1B)=Sof(Cl2B)=Sof(C32B)=Sof(H32C)=Sof(H32D)=1-FVAR(1)
 Sof(Cl1A)=Sof(Cl2A)=Sof(C32A)=Sof(H32A)=Sof(H32B)=FVAR(1)
3.a Ternary CH refined with riding coordinates:
 C7(H7), C10(H10), C13(H13), C19(H19)
3.b Secondary CH2 refined with riding coordinates:
 C14(H14A,H14B), C15(H15A,H15B), C16(H16A,H16B), C17(H17A,H17B), C18(H18A,
 H18B), C20(H20A,H20B), C21(H21A,H21B), C22(H22A,H22B), C23(H23A,H23B),
 C24(H24A,H24B), C32A(H32A,H32B), C32B(H32C,H32D)
3.c Aromatic/amide H refined with riding coordinates:
 C3(H3), C4(H4), C5(H5), C6(H6), C25(H25), C26(H26), C28(H28), C29(H29)
3.d Idealised Me refined as rotating group:
 C8(H8A,H8B,H8C), C9(H9A,H9B,H9C), C11(H11A,H11B,H11C), C12(H12A,H12B,H12C),
 C30(H30A,H30B,H30C), C31(H31A,H31B,H31C)
;
_olex2_date_sample_data_collection 2021-07-20
_olex2_date_sample_submission 2021-07-20
_olex2_exptl_crystal_mounting_method 'A suitable crystal was coated in Paratone oil and mounted on a loop.'
_olex2_submission_original_sample_id riv21a1
_olex2_submission_special_instructions 'No special instructions were received'

loop_
_space_group_symop_operation_xyz
'x, y, z'
'-x, -y, -z'

loop_
_atom_site_label
_atom_site_type_symbol
_atom_site_fract_x
_atom_site_fract_y
_atom_site_fract_z
_atom_site_U_iso_or_equiv
_atom_site_adp_type
_atom_site_occupancy
_atom_site_site_symmetry_order
_atom_site_calc_flag
_atom_site_refinement_flags_posn
_atom_site_refinement_flags_adp
_atom_site_refinement_flags_occupancy
_atom_site_disorder_assembly
_atom_site_disorder_group
Cl1A Cl 0.1433(5) 0.1303(4) 0.4020(2) 0.0590(8) Uani 0.609(18) 1 d . . P A 1
Cl1B Cl 0.1375(8) 0.1621(14) 0.4064(5) 0.0883(18) Uani 0.391(18) 1 d . . P A 2
Cl2A Cl 0.4182(5) 0.2819(8) 0.3908(4) 0.0837(14) Uani 0.609(18) 1 d . . P A 1
Cl2B Cl 0.4147(9) 0.2534(10) 0.3778(6) 0.0854(19) Uani 0.391(18) 1 d . . P A 2
P1 P 0.48041(5) 0.39556(4) 0.79019(3) 0.02173(11) Uani 1 1 d . . . . .
N1 N 0.64543(14) 0.37888(12) 0.80133(8) 0.0211(3) Uani 1 1 d . . . . .
N2 N 0.87373(14) 0.56000(12) 0.86036(8) 0.0231(3) Uani 1 1 d . . . . .
N3 N 1.21034(16) 0.83834(14) 0.83415(9) 0.0325(4) Uani 1 1 d . . . . .
C1 C 0.39719(17) 0.25821(15) 0.71485(10) 0.0220(3) Uani 1 1 d . . . . .
C2 C 0.50453(17) 0.19438(15) 0.69300(9) 0.0219(3) Uani 1 1 d . . . . .
C3 C 0.45749(19) 0.08113(16) 0.63670(10) 0.0275(4) Uani 1 1 d . . . . .
H3 H 0.526220 0.034154 0.620426 0.033 Uiso 1 1 calc R U . . .
C4 C 0.3129(2) 0.03587(16) 0.60412(10) 0.0309(4) Uani 1 1 d . . . . .
H4 H 0.284253 -0.041565 0.566348 0.037 Uiso 1 1 calc R U . . .
C5 C 0.20968(19) 0.10240(17) 0.62607(11) 0.0317(4) Uani 1 1 d . . . . .
H5 H 0.111058 0.071303 0.602917 0.038 Uiso 1 1 calc R U . . .
C6 C 0.25118(18) 0.21394(17) 0.68173(10) 0.0281(4) Uani 1 1 d . . . . .
H6 H 0.181522 0.260246 0.697418 0.034 Uiso 1 1 calc R U . . .
C7 C 0.40306(18) 0.39870(16) 0.88490(10) 0.0275(4) Uani 1 1 d . . . . .
H7 H 0.454449 0.477274 0.923845 0.033 Uiso 1 1 calc R U . . .
C8 C 0.4321(2) 0.29028(19) 0.92624(12) 0.0417(5) Uani 1 1 d . . . . .
H8A H 0.387950 0.211113 0.888586 0.063 Uiso 1 1 calc R U . . .
H8B H 0.390992 0.294092 0.976957 0.063 Uiso 1 1 calc R U . . .
H8C H 0.536077 0.295543 0.939922 0.063 Uiso 1 1 calc R U . . .
C9 C 0.2430(2) 0.4030(2) 0.87204(12) 0.0433(5) Uani 1 1 d . . . . .
H9A H 0.227437 0.474800 0.846365 0.065 Uiso 1 1 calc R U . . .
H9B H 0.210888 0.411369 0.925552 0.065 Uiso 1 1 calc R U . . .
H9C H 0.188243 0.325606 0.835974 0.065 Uiso 1 1 calc R U . . .
C10 C 0.4512(2) 0.53752(16) 0.75021(11) 0.0298(4) Uani 1 1 d . . . . .
H10 H 0.524830 0.552038 0.714107 0.036 Uiso 1 1 calc R U . . .
C11 C 0.3069(2) 0.52788(19) 0.69417(13) 0.0423(5) Uani 1 1 d . . . . .
H11A H 0.292501 0.457058 0.648238 0.063 Uiso 1 1 calc R U . . .
H11B H 0.306643 0.605367 0.672323 0.063 Uiso 1 1 calc R U . . .
H11C H 0.229057 0.515051 0.726045 0.063 Uiso 1 1 calc R U . . .
C12 C 0.4858(2) 0.65481(17) 0.81800(13) 0.0450(5) Uani 1 1 d . . . . .
H12A H 0.413710 0.649321 0.854085 0.067 Uiso 1 1 calc R U . . .
H12B H 0.484739 0.729135 0.792638 0.067 Uiso 1 1 calc R U . . .
H12C H 0.581271 0.661003 0.850642 0.067 Uiso 1 1 calc R U . . .
C13 C 0.74454(18) 0.15603(16) 0.77864(10) 0.0253(4) Uani 1 1 d . . . . .
H13 H 0.734917 0.084550 0.731839 0.030 Uiso 1 1 calc R U . . .
C14 C 0.90627(19) 0.19047(18) 0.81327(12) 0.0340(4) Uani 1 1 d . . . . .
H14A H 0.957484 0.227165 0.772470 0.041 Uiso 1 1 calc R U . . .
H14B H 0.923770 0.254598 0.864272 0.041 Uiso 1 1 calc R U . . .
C15 C 0.9665(2) 0.0769(2) 0.83279(13) 0.0428(5) Uani 1 1 d . . . . .
H15A H 0.956751 0.015771 0.781010 0.051 Uiso 1 1 calc R U . . .
H15B H 1.070115 0.103627 0.856597 0.051 Uiso 1 1 calc R U . . .
C16 C 0.8884(2) 0.0144(2) 0.89340(12) 0.0426(5) Uani 1 1 d . . . . .
H16A H 0.909729 0.071159 0.947820 0.051 Uiso 1 1 calc R U . . .
H16B H 0.923524 -0.063180 0.900648 0.051 Uiso 1 1 calc R U . . .
C17 C 0.7265(2) -0.01747(18) 0.86272(12) 0.0384(5) Uani 1 1 d . . . . .
H17A H 0.677790 -0.050239 0.905694 0.046 Uiso 1 1 calc R U . . .
H17B H 0.704170 -0.083811 0.812661 0.046 Uiso 1 1 calc R U . . .
C18 C 0.66922(19) 0.09755(16) 0.84236(11) 0.0284(4) Uani 1 1 d . . . . .
H18A H 0.564703 0.072808 0.820691 0.034 Uiso 1 1 calc R U . . .
H18B H 0.683427 0.160660 0.893631 0.034 Uiso 1 1 calc R U . . .
C19 C 0.76161(18) 0.31005(16) 0.66624(10) 0.0251(4) Uani 1 1 d . . . . .
H19 H 0.849947 0.370000 0.697688 0.030 Uiso 1 1 calc R U . . .
C20 C 0.68251(19) 0.38227(17) 0.60861(10) 0.0286(4) Uani 1 1 d . . . . .
H20A H 0.596016 0.324686 0.574837 0.034 Uiso 1 1 calc R U . . .
H20B H 0.649876 0.450084 0.642709 0.034 Uiso 1 1 calc R U . . .
C21 C 0.7742(2) 0.43938(18) 0.55090(12) 0.0367(4) Uani 1 1 d . . . . .
H21A H 0.715672 0.481497 0.514335 0.044 Uiso 1 1 calc R U . . .
H21B H 0.856072 0.503186 0.584050 0.044 Uiso 1 1 calc R U . . .
C22 C 0.8309(2) 0.3396(2) 0.49846(12) 0.0388(5) Uani 1 1 d . . . . .
H22A H 0.749875 0.283389 0.458896 0.047 Uiso 1 1 calc R U . . .
H22B H 0.898481 0.379974 0.466353 0.047 Uiso 1 1 calc R U . . .
C23 C 0.9074(2) 0.2631(2) 0.55238(12) 0.0394(5) Uani 1 1 d . . . . .
H23A H 0.996608 0.317003 0.585896 0.047 Uiso 1 1 calc R U . . .
H23B H 0.934797 0.193888 0.516615 0.047 Uiso 1 1 calc R U . . .
C24 C 0.8132(2) 0.20898(18) 0.60976(11) 0.0326(4) Uani 1 1 d . . . . .
H24A H 0.868141 0.161992 0.644482 0.039 Uiso 1 1 calc R U . . .
H24B H 0.728316 0.149208 0.576007 0.039 Uiso 1 1 calc R U . . .
C25 C 0.98155(18) 0.61579(15) 0.92360(10) 0.0256(4) Uani 1 1 d . . . . .
H25 H 0.979892 0.589585 0.975253 0.031 Uiso 1 1 calc R U . . .
C26 C 1.09253(18) 0.70733(16) 0.91789(11) 0.0272(4) Uani 1 1 d . . . . .
H26 H 1.165181 0.743072 0.964809 0.033 Uiso 1 1 calc R U . . .
C27 C 1.09996(18) 0.74929(15) 0.84245(11) 0.0253(4) Uani 1 1 d . . . . .
C28 C 0.98596(19) 0.69154(16) 0.77719(11) 0.0294(4) Uani 1 1 d . . . . .
H28 H 0.984010 0.715632 0.724726 0.035 Uiso 1 1 calc R U . . .
C29 C 0.87777(19) 0.60079(16) 0.78883(10) 0.0277(4) Uani 1 1 d . . . . .
H29 H 0.801557 0.564884 0.743768 0.033 Uiso 1 1 calc R U . . .
C30 C 1.3144(2) 0.90713(18) 0.90603(13) 0.0404(5) Uani 1 1 d . . . . .
H30A H 1.264545 0.949426 0.945943 0.061 Uiso 1 1 calc R U . . .
H30B H 1.384218 0.969483 0.888916 0.061 Uiso 1 1 calc R U . . .
H30C H 1.364634 0.848855 0.931678 0.061 Uiso 1 1 calc R U . . .
C31 C 1.2198(2) 0.87815(19) 0.75556(12) 0.0386(5) Uani 1 1 d . . . . .
H31A H 1.203105 0.804391 0.711527 0.058 Uiso 1 1 calc R U . . .
H31B H 1.315643 0.928495 0.758234 0.058 Uiso 1 1 calc R U . . .
H31C H 1.147015 0.928417 0.743896 0.058 Uiso 1 1 calc R U . . .
C32A C 0.3024(14) 0.2269(10) 0.4530(6) 0.060(3) Uani 0.609(18) 1 d . . P A 1
H32A H 0.352914 0.180719 0.490502 0.072 Uiso 0.609(18) 1 calc R U P A 1
H32B H 0.279462 0.299618 0.487765 0.072 Uiso 0.609(18) 1 calc R U P A 1
C32B C 0.312(2) 0.192(2) 0.4427(13) 0.091(6) Uani 0.391(18) 1 d . . P A 2
H32C H 0.341089 0.113075 0.453523 0.109 Uiso 0.391(18) 1 calc R U P A 2
H32D H 0.331823 0.250997 0.496124 0.109 Uiso 0.391(18) 1 calc R U P A 2
B1 B 0.6699(2) 0.25975(17) 0.73609(11) 0.0224(4) Uani 1 1 d . . . . .
B2 B 0.7474(2) 0.45389(19) 0.87895(12) 0.0257(4) Uani 1 1 d . . . . .
H2A H 0.8063(18) 0.3949(15) 0.9156(10) 0.024(4) Uiso 1 1 d . . . . .
H2B H 0.6903(18) 0.5107(15) 0.9211(10) 0.023(4) Uiso 1 1 d . . . . .

loop_
_atom_site_aniso_label
_atom_site_aniso_U_11
_atom_site_aniso_U_22
_atom_site_aniso_U_33
_atom_site_aniso_U_23
_atom_site_aniso_U_13
_atom_site_aniso_U_12
Cl1A 0.0557(16) 0.0644(14) 0.0423(11) 0.0008(12) -0.0002(8) -0.0119(11)
Cl1B 0.047(2) 0.150(5) 0.088(3) 0.068(3) 0.021(2) 0.025(3)
Cl2A 0.0597(13) 0.104(3) 0.093(2) 0.068(3) 0.0049(14) -0.0056(13)
Cl2B 0.074(3) 0.092(3) 0.091(3) 0.028(2) 0.040(2) -0.0111(18)
P1 0.0209(2) 0.0224(2) 0.0210(2) 0.00256(17) 0.00292(17) 0.00390(17)
N1 0.0202(7) 0.0224(7) 0.0187(7) 0.0013(5) 0.0013(5) 0.0026(6)
N2 0.0222(7) 0.0231(7) 0.0217(7) 0.0024(6) -0.0002(6) 0.0033(6)
N3 0.0304(8) 0.0315(8) 0.0352(9) 0.0101(7) 0.0075(7) 0.0004(7)
C1 0.0204(8) 0.0252(8) 0.0194(8) 0.0047(7) 0.0007(6) 0.0033(7)
C2 0.0248(9) 0.0224(8) 0.0183(8) 0.0061(6) 0.0012(7) 0.0036(7)
C3 0.0308(10) 0.0262(9) 0.0238(9) 0.0019(7) 0.0029(7) 0.0054(7)
C4 0.0375(11) 0.0259(9) 0.0230(9) 0.0024(7) -0.0013(8) -0.0039(8)
C5 0.0233(9) 0.0386(10) 0.0270(9) 0.0075(8) -0.0034(7) -0.0053(8)
C6 0.0223(9) 0.0365(10) 0.0247(9) 0.0068(8) 0.0015(7) 0.0044(8)
C7 0.0263(9) 0.0304(9) 0.0256(9) 0.0021(7) 0.0082(7) 0.0053(7)
C8 0.0519(13) 0.0461(12) 0.0364(11) 0.0171(9) 0.0215(10) 0.0151(10)
C9 0.0307(11) 0.0665(14) 0.0350(11) 0.0063(10) 0.0135(9) 0.0128(10)
C10 0.0328(10) 0.0269(9) 0.0326(10) 0.0078(8) 0.0082(8) 0.0098(8)
C11 0.0472(13) 0.0422(11) 0.0412(11) 0.0147(9) 0.0010(10) 0.0183(10)
C12 0.0594(14) 0.0260(10) 0.0475(12) 0.0050(9) 0.0044(11) 0.0089(10)
C13 0.0233(9) 0.0274(9) 0.0239(8) 0.0034(7) 0.0014(7) 0.0053(7)
C14 0.0235(9) 0.0455(11) 0.0339(10) 0.0097(9) 0.0013(8) 0.0099(8)
C15 0.0347(11) 0.0560(13) 0.0401(11) 0.0056(10) -0.0001(9) 0.0241(10)
C16 0.0530(13) 0.0420(12) 0.0364(11) 0.0093(9) -0.0021(10) 0.0261(10)
C17 0.0500(13) 0.0305(10) 0.0354(11) 0.0095(8) 0.0028(9) 0.0109(9)
C18 0.0265(9) 0.0288(9) 0.0289(9) 0.0065(7) 0.0012(7) 0.0047(7)
C19 0.0226(9) 0.0298(9) 0.0218(8) 0.0028(7) 0.0025(7) 0.0051(7)
C20 0.0304(10) 0.0318(9) 0.0238(9) 0.0053(7) 0.0046(7) 0.0065(8)
C21 0.0420(11) 0.0404(11) 0.0290(10) 0.0117(8) 0.0075(9) 0.0063(9)
C22 0.0380(11) 0.0530(12) 0.0285(10) 0.0117(9) 0.0121(9) 0.0089(10)
C23 0.0345(11) 0.0560(13) 0.0310(10) 0.0068(9) 0.0118(9) 0.0138(10)
C24 0.0341(10) 0.0394(10) 0.0280(9) 0.0071(8) 0.0095(8) 0.0135(8)
C25 0.0257(9) 0.0270(9) 0.0213(8) 0.0038(7) -0.0014(7) 0.0025(7)
C26 0.0255(9) 0.0262(9) 0.0263(9) 0.0039(7) -0.0020(7) 0.0014(7)
C27 0.0245(9) 0.0223(8) 0.0298(9) 0.0053(7) 0.0051(7) 0.0061(7)
C28 0.0339(10) 0.0306(9) 0.0234(9) 0.0080(7) 0.0029(8) 0.0050(8)
C29 0.0283(9) 0.0296(9) 0.0221(8) 0.0048(7) -0.0013(7) 0.0024(7)
C30 0.0345(11) 0.0354(10) 0.0450(12) 0.0037(9) 0.0080(9) -0.0077(9)
C31 0.0385(11) 0.0394(11) 0.0437(11) 0.0181(9) 0.0142(9) 0.0076(9)
C32A 0.073(7) 0.061(4) 0.032(3) 0.014(3) -0.004(3) -0.019(4)
C32B 0.042(6) 0.130(15) 0.124(14) 0.090(11) 0.019(8) 0.021(9)
B1 0.0208(9) 0.0246(9) 0.0197(9) 0.0015(7) 0.0008(7) 0.0039(8)
B2 0.0250(10) 0.0256(10) 0.0224(10) 0.0031(8) 0.0008(8) -0.0021(8)

loop_
_atom_type_symbol
_atom_type_description
_atom_type_scat_dispersion_real
_atom_type_scat_dispersion_imag
_atom_type_scat_source
C C 0.0033 0.0016 'International Tables Vol C Tables 4.2.6.8 and 6.1.1.4'
H H 0.0000 0.0000 'International Tables Vol C Tables 4.2.6.8 and 6.1.1.4'
B B 0.0013 0.0007 'International Tables Vol C Tables 4.2.6.8 and 6.1.1.4'
Cl Cl 0.1484 0.1585 'International Tables Vol C Tables 4.2.6.8 and 6.1.1.4'
N N 0.0061 0.0033 'International Tables Vol C Tables 4.2.6.8 and 6.1.1.4'
P P 0.1023 0.0942 'International Tables Vol C Tables 4.2.6.8 and 6.1.1.4'

loop_
_exptl_crystal_face_index_h
_exptl_crystal_face_index_k
_exptl_crystal_face_index_l
_exptl_crystal_face_perp_dist
1.00 0.00 -1.00 0.0710
0.00 -1.00 0.00 0.0430
0.00 1.00 0.00 0.0310
0.00 0.00 -1.00 0.0810
0.00 0.00 1.00 0.0720
0.00 1.00 -1.00 0.0590
0.00 -1.00 1.00 0.0480
-1.00 -1.00 0.00 0.0520
1.00 -1.00 1.00 0.0880
-1.00 1.00 -1.00 0.0920
1.00 -1.00 0.00 0.0780
-1.00 1.00 0.00 0.0770
-1.00 -1.00 1.00 0.0670
1.00 1.00 -1.00 0.0670
1.00 -1.00 -1.00 0.0680
-1.00 2.00 2.00 0.0680
-1.00 0.00 2.00 0.0940
-1.00 -2.00 2.00 0.0590
-1.00 -2.00 -2.00 0.0670
1.00 2.00 1.00 0.0570
1.00 0.00 2.00 0.0830
-1.00 -2.00 0.00 0.0510

loop_
_geom_angle_atom_site_label_1
_geom_angle_atom_site_label_2
_geom_angle_atom_site_label_3
_geom_angle
_geom_angle_site_symmetry_1
_geom_angle_site_symmetry_3
_geom_angle_publ_flag
N1 P1 C1 100.21(7) . . ?
N1 P1 C7 114.34(8) . . ?
N1 P1 C10 113.73(8) . . ?
C1 P1 C7 111.40(8) . . ?
C1 P1 C10 110.45(8) . . ?
C7 P1 C10 106.71(8) . . ?
P1 N1 B1 112.84(10) . . ?
B2 N1 P1 117.34(12) . . ?
B2 N1 B1 128.42(14) . . ?
C25 N2 B2 117.31(13) . . ?
C29 N2 C25 116.51(14) . . ?
C29 N2 B2 126.11(14) . . ?
C27 N3 C30 120.54(15) . . ?
C27 N3 C31 121.41(16) . . ?
C31 N3 C30 117.69(15) . . ?
C2 C1 P1 108.46(12) . . ?
C6 C1 P1 128.85(13) . . ?
C6 C1 C2 122.68(15) . . ?
C1 C2 B1 116.60(14) . . ?
C3 C2 C1 116.15(15) . . ?
C3 C2 B1 127.25(15) . . ?
C2 C3 H3 119.2 . . ?
C4 C3 C2 121.59(17) . . ?
C4 C3 H3 119.2 . . ?
C3 C4 H4 119.6 . . ?
C5 C4 C3 120.76(16) . . ?
C5 C4 H4 119.6 . . ?
C4 C5 H5 120.2 . . ?
C6 C5 C4 119.56(16) . . ?
C6 C5 H5 120.2 . . ?
C1 C6 H6 120.4 . . ?
C5 C6 C1 119.25(17) . . ?
C5 C6 H6 120.4 . . ?
P1 C7 H7 106.9 . . ?
C8 C7 P1 110.67(12) . . ?
C8 C7 H7 106.9 . . ?
C8 C7 C9 111.07(16) . . ?
C9 C7 P1 113.89(13) . . ?
C9 C7 H7 106.9 . . ?
C7 C8 H8A 109.5 . . ?
C7 C8 H8B 109.5 . . ?
C7 C8 H8C 109.5 . . ?
H8A C8 H8B 109.5 . . ?
H8A C8 H8C 109.5 . . ?
H8B C8 H8C 109.5 . . ?
C7 C9 H9A 109.5 . . ?
C7 C9 H9B 109.5 . . ?
C7 C9 H9C 109.5 . . ?
H9A C9 H9B 109.5 . . ?
H9A C9 H9C 109.5 . . ?
H9B C9 H9C 109.5 . . ?
P1 C10 H10 105.0 . . ?
C11 C10 P1 116.43(13) . . ?
C11 C10 H10 105.0 . . ?
C11 C10 C12 111.46(16) . . ?
C12 C10 P1 112.79(13) . . ?
C12 C10 H10 105.0 . . ?
C10 C11 H11A 109.5 . . ?
C10 C11 H11B 109.5 . . ?
C10 C11 H11C 109.5 . . ?
H11A C11 H11B 109.5 . . ?
H11A C11 H11C 109.5 . . ?
H11B C11 H11C 109.5 . . ?
C10 C12 H12A 109.5 . . ?
C10 C12 H12B 109.5 . . ?
C10 C12 H12C 109.5 . . ?
H12A C12 H12B 109.5 . . ?
H12A C12 H12C 109.5 . . ?
H12B C12 H12C 109.5 . . ?
C14 C13 H13 104.2 . . ?
C14 C13 B1 117.96(14) . . ?
C18 C13 H13 104.2 . . ?
C18 C13 C14 107.83(14) . . ?
C18 C13 B1 116.76(14) . . ?
B1 C13 H13 104.2 . . ?
C13 C14 H14A 109.2 . . ?
C13 C14 H14B 109.2 . . ?
H14A C14 H14B 107.9 . . ?
C15 C14 C13 111.97(16) . . ?
C15 C14 H14A 109.2 . . ?
C15 C14 H14B 109.2 . . ?
C14 C15 H15A 109.3 . . ?
C14 C15 H15B 109.3 . . ?
H15A C15 H15B 108.0 . . ?
C16 C15 C14 111.44(16) . . ?
C16 C15 H15A 109.3 . . ?
C16 C15 H15B 109.3 . . ?
C15 C16 H16A 109.4 . . ?
C15 C16 H16B 109.4 . . ?
C15 C16 C17 111.07(16) . . ?
H16A C16 H16B 108.0 . . ?
C17 C16 H16A 109.4 . . ?
C17 C16 H16B 109.4 . . ?
C16 C17 H17A 109.3 . . ?
C16 C17 H17B 109.3 . . ?
C16 C17 C18 111.41(16) . . ?
H17A C17 H17B 108.0 . . ?
C18 C17 H17A 109.3 . . ?
C18 C17 H17B 109.3 . . ?
C13 C18 C17 112.03(15) . . ?
C13 C18 H18A 109.2 . . ?
C13 C18 H18B 109.2 . . ?
C17 C18 H18A 109.2 . . ?
C17 C18 H18B 109.2 . . ?
H18A C18 H18B 107.9 . . ?
C20 C19 H19 106.6 . . ?
C20 C19 C24 106.20(14) . . ?
C20 C19 B1 114.57(14) . . ?
C24 C19 H19 106.6 . . ?
C24 C19 B1 115.77(14) . . ?
B1 C19 H19 106.6 . . ?
C19 C20 H20A 108.8 . . ?
C19 C20 H20B 108.8 . . ?
H20A C20 H20B 107.7 . . ?
C21 C20 C19 113.78(15) . . ?
C21 C20 H20A 108.8 . . ?
C21 C20 H20B 108.8 . . ?
C20 C21 H21A 109.4 . . ?
C20 C21 H21B 109.4 . . ?
H21A C21 H21B 108.0 . . ?
C22 C21 C20 111.11(16) . . ?
C22 C21 H21A 109.4 . . ?
C22 C21 H21B 109.4 . . ?
C21 C22 H22A 109.5 . . ?
C21 C22 H22B 109.5 . . ?
H22A C22 H22B 108.0 . . ?
C23 C22 C21 110.89(16) . . ?
C23 C22 H22A 109.5 . . ?
C23 C22 H22B 109.5 . . ?
C22 C23 H23A 109.2 . . ?
C22 C23 H23B 109.2 . . ?
C22 C23 C24 111.92(16) . . ?
H23A C23 H23B 107.9 . . ?
C24 C23 H23A 109.2 . . ?
C24 C23 H23B 109.2 . . ?
C19 C24 H24A 109.0 . . ?
C19 C24 H24B 109.0 . . ?
C23 C24 C19 112.90(16) . . ?
C23 C24 H24A 109.0 . . ?
C23 C24 H24B 109.0 . . ?
H24A C24 H24B 107.8 . . ?
N2 C25 H25 118.0 . . ?
N2 C25 C26 123.98(16) . . ?
C26 C25 H25 118.0 . . ?
C25 C26 H26 119.9 . . ?
C25 C26 C27 120.15(16) . . ?
C27 C26 H26 119.9 . . ?
N3 C27 C26 121.70(16) . . ?
N3 C27 C28 122.92(16) . . ?
C28 C27 C26 115.38(15) . . ?
C27 C28 H28 119.8 . . ?
C29 C28 C27 120.45(16) . . ?
C29 C28 H28 119.8 . . ?
N2 C29 C28 123.51(16) . . ?
N2 C29 H29 118.2 . . ?
C28 C29 H29 118.2 . . ?
N3 C30 H30A 109.5 . . ?
N3 C30 H30B 109.5 . . ?
N3 C30 H30C 109.5 . . ?
H30A C30 H30B 109.5 . . ?
H30A C30 H30C 109.5 . . ?
H30B C30 H30C 109.5 . . ?
N3 C31 H31A 109.5 . . ?
N3 C31 H31B 109.5 . . ?
N3 C31 H31C 109.5 . . ?
H31A C31 H31B 109.5 . . ?
H31A C31 H31C 109.5 . . ?
H31B C31 H31C 109.5 . . ?
Cl1A C32A Cl2A 115.6(5) . . ?
Cl1A C32A H32A 108.4 . . ?
Cl1A C32A H32B 108.4 . . ?
Cl2A C32A H32A 108.4 . . ?
Cl2A C32A H32B 108.4 . . ?
H32A C32A H32B 107.4 . . ?
Cl1B C32B Cl2B 113.7(12) . . ?
Cl1B C32B H32C 108.8 . . ?
Cl1B C32B H32D 108.8 . . ?
Cl2B C32B H32C 108.8 . . ?
Cl2B C32B H32D 108.8 . . ?
H32C C32B H32D 107.7 . . ?
N1 B1 C13 115.22(13) . . ?
N1 B1 C19 110.35(13) . . ?
C2 B1 N1 101.40(13) . . ?
C2 B1 C13 108.49(13) . . ?
C2 B1 C19 110.40(13) . . ?
C13 B1 C19 110.57(14) . . ?
N1 B2 N2 113.79(14) . . ?
N1 B2 H2A 113.7(9) . . ?
N1 B2 H2B 112.1(9) . . ?
N2 B2 H2A 104.8(9) . . ?
N2 B2 H2B 102.9(9) . . ?
H2A B2 H2B 108.8(12) . . ?

loop_
_geom_bond_atom_site_label_1
_geom_bond_atom_site_label_2
_geom_bond_distance
_geom_bond_site_symmetry_2
_geom_bond_publ_flag
Cl1A C32A 1.722(11) . ?
Cl1B C32B 1.65(2) . ?
Cl2A C32A 1.724(14) . ?
Cl2B C32B 1.70(2) . ?
P1 N1 1.6125(14) . ?
P1 C1 1.7910(16) . ?
P1 C7 1.8348(17) . ?
P1 C10 1.8431(18) . ?
N1 B1 1.643(2) . ?
N1 B2 1.527(2) . ?
N2 C25 1.349(2) . ?
N2 C29 1.340(2) . ?
N2 B2 1.633(2) . ?
N3 C27 1.354(2) . ?
N3 C30 1.454(2) . ?
N3 C31 1.453(2) . ?
C1 C2 1.403(2) . ?
C1 C6 1.400(2) . ?
C2 C3 1.401(2) . ?
C2 B1 1.633(2) . ?
C3 H3 0.9500 . ?
C3 C4 1.388(2) . ?
C4 H4 0.9500 . ?
C4 C5 1.387(3) . ?
C5 H5 0.9500 . ?
C5 C6 1.379(2) . ?
C6 H6 0.9500 . ?
C7 H7 1.0000 . ?
C7 C8 1.516(3) . ?
C7 C9 1.529(2) . ?
C8 H8A 0.9800 . ?
C8 H8B 0.9800 . ?
C8 H8C 0.9800 . ?
C9 H9A 0.9800 . ?
C9 H9B 0.9800 . ?
C9 H9C 0.9800 . ?
C10 H10 1.0000 . ?
C10 C11 1.530(3) . ?
C10 C12 1.532(3) . ?
C11 H11A 0.9800 . ?
C11 H11B 0.9800 . ?
C11 H11C 0.9800 . ?
C12 H12A 0.9800 . ?
C12 H12B 0.9800 . ?
C12 H12C 0.9800 . ?
C13 H13 1.0000 . ?
C13 C14 1.534(2) . ?
C13 C18 1.529(2) . ?
C13 B1 1.647(3) . ?
C14 H14A 0.9900 . ?
C14 H14B 0.9900 . ?
C14 C15 1.527(3) . ?
C15 H15A 0.9900 . ?
C15 H15B 0.9900 . ?
C15 C16 1.520(3) . ?
C16 H16A 0.9900 . ?
C16 H16B 0.9900 . ?
C16 C17 1.524(3) . ?
C17 H17A 0.9900 . ?
C17 H17B 0.9900 . ?
C17 C18 1.532(2) . ?
C18 H18A 0.9900 . ?
C18 H18B 0.9900 . ?
C19 H19 1.0000 . ?
C19 C20 1.538(2) . ?
C19 C24 1.540(2) . ?
C19 B1 1.662(2) . ?
C20 H20A 0.9900 . ?
C20 H20B 0.9900 . ?
C20 C21 1.528(2) . ?
C21 H21A 0.9900 . ?
C21 H21B 0.9900 . ?
C21 C22 1.522(3) . ?
C22 H22A 0.9900 . ?
C22 H22B 0.9900 . ?
C22 C23 1.521(3) . ?
C23 H23A 0.9900 . ?
C23 H23B 0.9900 . ?
C23 C24 1.526(3) . ?
C24 H24A 0.9900 . ?
C24 H24B 0.9900 . ?
C25 H25 0.9500 . ?
C25 C26 1.361(2) . ?
C26 H26 0.9500 . ?
C26 C27 1.411(2) . ?
C27 C28 1.408(2) . ?
C28 H28 0.9500 . ?
C28 C29 1.370(2) . ?
C29 H29 0.9500 . ?
C30 H30A 0.9800 . ?
C30 H30B 0.9800 . ?
C30 H30C 0.9800 . ?
C31 H31A 0.9800 . ?
C31 H31B 0.9800 . ?
C31 H31C 0.9800 . ?
C32A H32A 0.9900 . ?
C32A H32B 0.9900 . ?
C32B H32C 0.9900 . ?
C32B H32D 0.9900 . ?
B2 H2A 1.125(17) . ?
B2 H2B 1.130(17) . ?

loop_
_geom_torsion_atom_site_label_1
_geom_torsion_atom_site_label_2
_geom_torsion_atom_site_label_3
_geom_torsion_atom_site_label_4
_geom_torsion
_geom_torsion_site_symmetry_1
_geom_torsion_site_symmetry_2
_geom_torsion_site_symmetry_3
_geom_torsion_site_symmetry_4
_geom_torsion_publ_flag
P1 N1 B1 C2 -7.23(15) . . . . ?
P1 N1 B1 C13 -124.14(13) . . . . ?
P1 N1 B1 C19 109.77(13) . . . . ?
P1 N1 B2 N2 -114.05(14) . . . . ?
P1 C1 C2 C3 177.49(12) . . . . ?
P1 C1 C2 B1 -2.28(17) . . . . ?
P1 C1 C6 C5 -177.58(13) . . . . ?
N1 P1 C1 C2 -2.31(13) . . . . ?
N1 P1 C1 C6 176.28(15) . . . . ?
N1 P1 C7 C8 -48.96(15) . . . . ?
N1 P1 C7 C9 -174.93(13) . . . . ?
N1 P1 C10 C11 146.66(14) . . . . ?
N1 P1 C10 C12 -82.64(15) . . . . ?
N2 C25 C26 C27 -0.1(3) . . . . ?
N3 C27 C28 C29 179.23(17) . . . . ?
C1 P1 N1 B1 6.01(12) . . . . ?
C1 P1 N1 B2 -161.64(12) . . . . ?
C1 P1 C7 C8 63.77(15) . . . . ?
C1 P1 C7 C9 -62.20(16) . . . . ?
C1 P1 C10 C11 34.91(16) . . . . ?
C1 P1 C10 C12 165.61(13) . . . . ?
C1 C2 C3 C4 0.6(2) . . . . ?
C1 C2 B1 N1 5.79(18) . . . . ?
C1 C2 B1 C13 127.51(15) . . . . ?
C1 C2 B1 C19 -111.18(16) . . . . ?
C2 C1 C6 C5 0.8(3) . . . . ?
C2 C3 C4 C5 0.4(3) . . . . ?
C3 C2 B1 N1 -173.95(15) . . . . ?
C3 C2 B1 C13 -52.2(2) . . . . ?
C3 C2 B1 C19 69.1(2) . . . . ?
C3 C4 C5 C6 -0.8(3) . . . . ?
C4 C5 C6 C1 0.2(3) . . . . ?
C6 C1 C2 C3 -1.2(2) . . . . ?
C6 C1 C2 B1 179.02(15) . . . . ?
C7 P1 N1 B1 125.24(11) . . . . ?
C7 P1 N1 B2 -42.40(14) . . . . ?
C7 P1 C1 C2 -123.67(12) . . . . ?
C7 P1 C1 C6 54.92(18) . . . . ?
C7 P1 C10 C11 -86.32(15) . . . . ?
C7 P1 C10 C12 44.38(16) . . . . ?
C10 P1 N1 B1 -111.84(12) . . . . ?
C10 P1 N1 B2 80.52(14) . . . . ?
C10 P1 C1 C2 117.93(12) . . . . ?
C10 P1 C1 C6 -63.49(17) . . . . ?
C10 P1 C7 C8 -175.61(13) . . . . ?
C10 P1 C7 C9 58.42(16) . . . . ?
C13 C14 C15 C16 -57.2(2) . . . . ?
C14 C13 C18 C17 -57.63(19) . . . . ?
C14 C13 B1 N1 -74.98(19) . . . . ?
C14 C13 B1 C2 172.20(14) . . . . ?
C14 C13 B1 C19 51.00(19) . . . . ?
C14 C15 C16 C17 53.8(2) . . . . ?
C15 C16 C17 C18 -53.5(2) . . . . ?
C16 C17 C18 C13 56.8(2) . . . . ?
C18 C13 C14 C15 57.87(19) . . . . ?
C18 C13 B1 N1 56.02(19) . . . . ?
C18 C13 B1 C2 -56.80(18) . . . . ?
C18 C13 B1 C19 -178.01(14) . . . . ?
C19 C20 C21 C22 57.0(2) . . . . ?
C20 C19 C24 C23 56.59(19) . . . . ?
C20 C19 B1 N1 -65.23(17) . . . . ?
C20 C19 B1 C2 46.04(19) . . . . ?
C20 C19 B1 C13 166.11(13) . . . . ?
C20 C21 C22 C23 -52.8(2) . . . . ?
C21 C22 C23 C24 53.5(2) . . . . ?
C22 C23 C24 C19 -57.3(2) . . . . ?
C24 C19 C20 C21 -56.91(19) . . . . ?
C24 C19 B1 N1 170.61(14) . . . . ?
C24 C19 B1 C2 -78.12(18) . . . . ?
C24 C19 B1 C13 41.95(19) . . . . ?
C25 N2 C29 C28 1.9(3) . . . . ?
C25 N2 B2 N1 -169.31(15) . . . . ?
C25 C26 C27 N3 -178.63(16) . . . . ?
C25 C26 C27 C28 0.9(3) . . . . ?
C26 C27 C28 C29 -0.3(3) . . . . ?
C27 C28 C29 N2 -1.2(3) . . . . ?
C29 N2 C25 C26 -1.3(3) . . . . ?
C29 N2 B2 N1 13.5(2) . . . . ?
C30 N3 C27 C26 -9.1(3) . . . . ?
C30 N3 C27 C28 171.41(17) . . . . ?
C31 N3 C27 C26 177.93(17) . . . . ?
C31 N3 C27 C28 -1.6(3) . . . . ?
B1 N1 B2 N2 80.5(2) . . . . ?
B1 C2 C3 C4 -179.69(16) . . . . ?
B1 C13 C14 C15 -167.19(15) . . . . ?
B1 C13 C18 C17 166.82(14) . . . . ?
B1 C19 C20 C21 173.98(14) . . . . ?
B1 C19 C24 C23 -175.01(15) . . . . ?
B2 N1 B1 C2 158.73(14) . . . . ?
B2 N1 B1 C13 41.8(2) . . . . ?
B2 N1 B1 C19 -84.27(19) . . . . ?
B2 N2 C25 C26 -178.69(16) . . . . ?
B2 N2 C29 C28 179.08(17) . . . . ?
